data_7117152
loop_
_publ_author_name
'Rachael Heath'
'Helge Muller-Bunz'
'Martin Albrecht'

_publ_section_title
;
 Silver(I) NHC mediated C-C bond activation of alkyl nitriles and
 catalytic efficiency in oxazoline synthesis
;
_journal_name_full Chem.Commun.
_journal_page_first 8699
_journal_paper_doi 10.1039/C5cc02558C
_journal_volume 51
_journal_year 2015
_chemical_formula_moiety 'C18.86 H19 Ag I0.14 N3.86'
_chemical_formula_sum 'C18.86 H19 Ag I0.14 N3.86'
_chemical_formula_weight 424.97
_chemical_name_systematic
; 
 ? 
;
_space_group_IT_number 14
_symmetry_cell_setting monoclinic
_symmetry_space_group_name_Hall '-P 2yn'
_symmetry_space_group_name_H-M 'P 1 21/n 1'
_atom_sites_solution_hydrogens geom
_atom_sites_solution_primary direct
_atom_sites_solution_secondary difmap
_audit_creation_method SHELXL-97
_audit_update_record
;
2015-01-21 deposited with the CCDC.
2015-04-21 downloaded from the CCDC.
;
_cell_angle_alpha 90.00
_cell_angle_beta 90.385(2)
_cell_angle_gamma 90.00
_cell_formula_units_Z 4
_cell_length_a 9.6546(2)
_cell_length_b 10.6457(2)
_cell_length_c 17.1150(3)
_cell_measurement_reflns_used 10110
_cell_measurement_temperature 100(2)
_cell_measurement_theta_max 28.2470
_cell_measurement_theta_min 3.0340
_cell_volume 1759.04(6)
_computing_cell_refinement
; 
CrysAlisPro, Agilent Technologies, 
Version 1.171.36.24a (release 19-12-2012 CrysAlis171 .NET) 
(compiled Dec 19 2012,11:08:27) 
;
_computing_data_collection
; 
CrysAlisPro, Agilent Technologies, 
Version 1.171.36.24a (release 19-12-2012 CrysAlis171 .NET) 
(compiled Dec 19 2012,11:08:27) 
;
_computing_data_reduction
; 
CrysAlisPro, Agilent Technologies, 
Version 1.171.36.24a (release 19-12-2012 CrysAlis171 .NET) 
(compiled Dec 19 2012,11:08:27) 
;
_computing_structure_refinement 'SHELXL-97 (Sheldrick, 2008)'
_computing_structure_solution 'SHELXS-97 (Sheldrick, 2008)'
_diffrn_ambient_temperature 100(2)
_diffrn_detector_area_resol_mean 10.3196
_diffrn_measured_fraction_theta_full 0.998
_diffrn_measured_fraction_theta_max 0.998
_diffrn_measurement_device_type 'SuperNova, Dual, Cu at zero, Atlas'
_diffrn_measurement_method '\w scans'
_diffrn_radiation_monochromator mirror
_diffrn_radiation_source 'SuperNova (Mo) X-ray Source'
_diffrn_radiation_type MoK\a
_diffrn_radiation_wavelength 0.71073
_diffrn_reflns_av_R_equivalents 0.0371
_diffrn_reflns_av_sigmaI/netI 0.0272
_diffrn_reflns_limit_h_max 12
_diffrn_reflns_limit_h_min -12
_diffrn_reflns_limit_k_max 14
_diffrn_reflns_limit_k_min -14
_diffrn_reflns_limit_l_max 22
_diffrn_reflns_limit_l_min -22
_diffrn_reflns_number 23920
_diffrn_reflns_theta_full 28.29
_diffrn_reflns_theta_max 28.29
_diffrn_reflns_theta_min 2.85
_exptl_absorpt_coefficient_mu 1.391
_exptl_absorpt_correction_T_max 0.975
_exptl_absorpt_correction_T_min 0.937
_exptl_absorpt_correction_type analytical
_exptl_absorpt_process_details
; 
CrysAlisPro, Agilent Technologies, 
Version 1.171.36.24a (release 19-12-2012 CrysAlis171 .NET) 
(compiled Dec 19 2012,11:08:27) 
Analytical numeric absorption correction using a multifaceted crystal 
model based on expressions derived by R.C. Clark & J.S. Reid. 
(Clark, R. C. & Reid, J. S. (1995). Acta Cryst. A51, 887-897) 
;
_exptl_crystal_colour colourless
_exptl_crystal_density_diffrn 1.605
_exptl_crystal_density_method 'not measured'
_exptl_crystal_description block
_exptl_crystal_F_000 853.8
_exptl_crystal_recrystallization_method 'Re-crystallisation from solvent: '
_exptl_crystal_size_max 0.2451
_exptl_crystal_size_mid 0.1972
_exptl_crystal_size_min 0.1125
_refine_diff_density_max 0.671
_refine_diff_density_min -0.495
_refine_diff_density_rms 0.087
_refine_ls_extinction_method none
_refine_ls_goodness_of_fit_ref 1.061
_refine_ls_hydrogen_treatment constr
_refine_ls_matrix_type full
_refine_ls_number_parameters 231
_refine_ls_number_reflns 4362
_refine_ls_number_restraints 0
_refine_ls_restrained_S_all 1.061
_refine_ls_R_factor_all 0.0336
_refine_ls_R_factor_gt 0.0275
_refine_ls_shift/su_max 0.001
_refine_ls_shift/su_mean 0.000
_refine_ls_structure_factor_coef Fsqd
_refine_ls_weighting_details 'calc w=1/[\s^2^(Fo^2^)+(0.0281P)^2^+1.7321P] where P=(Fo^2^+2Fc^2^)/3'
_refine_ls_weighting_scheme calc
_refine_ls_wR_factor_gt 0.0632
_refine_ls_wR_factor_ref 0.0675
_reflns_number_gt 3859
_reflns_number_total 4362
_reflns_threshold_expression I>2\s(I)
_cod_data_source_file c5cc02558c2.cif
_cod_data_source_block alb244(2a/b)
_cod_original_sg_symbol_H-M 'P 21/n'
_cod_database_code 7117152

loop_
_symmetry_equiv_pos_as_xyz
'x, y, z'
'-x+1/2, y+1/2, -z+1/2'
'-x, -y, -z'
'x-1/2, -y-1/2, z-1/2'

loop_
_atom_site_label
_atom_site_type_symbol
_atom_site_fract_x
_atom_site_fract_y
_atom_site_fract_z
_atom_site_U_iso_or_equiv
_atom_site_adp_type
_atom_site_occupancy
_atom_site_symmetry_multiplicity
_atom_site_calc_flag
_atom_site_refinement_flags
_atom_site_disorder_assembly
_atom_site_disorder_group
Ag Ag 0.396232(17) 0.863634(14) 0.000196(9) 0.01866(6) Uani 1 1 d . . .
I I 0.2156(2) 0.81530(18) -0.11200(13) 0.0248(7) Uani 0.1356(15) 1 d P A 1
C1 C 0.5273(2) 0.88434(19) 0.09710(13) 0.0173(4) Uani 1 1 d . A .
C2 C 0.5212(2) 0.96191(19) 0.16233(13) 0.0189(4) Uani 1 1 d . . .
C3 C 0.4186(2) 1.0594(2) 0.18163(13) 0.0223(5) Uani 1 1 d . A .
C4 C 0.2789(3) 1.0344(2) 0.16880(14) 0.0257(5) Uani 1 1 d . . .
H4 H 0.2513 0.9554 0.1481 0.031 Uiso 1 1 calc R A .
C5 C 0.1789(3) 1.1249(2) 0.18625(15) 0.0325(6) Uani 1 1 d . A .
H5 H 0.0835 1.1074 0.1778 0.039 Uiso 1 1 calc R . .
C6 C 0.2198(3) 1.2400(2) 0.21597(15) 0.0368(7) Uani 1 1 d . . .
H6 H 0.1518 1.3014 0.2282 0.044 Uiso 1 1 calc R A .
C7 C 0.3580(3) 1.2668(2) 0.22798(16) 0.0347(6) Uani 1 1 d . A .
H7 H 0.3847 1.3464 0.2481 0.042 Uiso 1 1 calc R . .
C8 C 0.4585(3) 1.1775(2) 0.21076(15) 0.0294(5) Uani 1 1 d . . .
H8 H 0.5537 1.1963 0.2187 0.035 Uiso 1 1 calc R A .
N1 N 0.64509(19) 0.81622(16) 0.11224(10) 0.0173(4) Uani 1 1 d . . .
C9 C 0.7007(2) 0.71563(19) 0.06500(12) 0.0170(4) Uani 1 1 d . A .
C10 C 0.8136(2) 0.7398(2) 0.01714(13) 0.0196(4) Uani 1 1 d . . .
C15 C 0.8855(3) 0.8651(2) 0.01712(15) 0.0278(5) Uani 1 1 d . A .
H15A H 0.9225 0.8826 0.0695 0.042 Uiso 1 1 calc R . .
H15B H 0.8193 0.9309 0.0024 0.042 Uiso 1 1 calc R . .
H15C H 0.9616 0.8636 -0.0205 0.042 Uiso 1 1 calc R . .
C11 C 0.8599(2) 0.6410(2) -0.02974(13) 0.0199(4) Uani 1 1 d . A .
H11 H 0.9361 0.6546 -0.0635 0.024 Uiso 1 1 calc R . .
C12 C 0.7973(2) 0.5231(2) -0.02842(13) 0.0197(4) Uani 1 1 d . . .
C16 C 0.8459(2) 0.4204(2) -0.08245(14) 0.0243(5) Uani 1 1 d . A .
H16A H 0.8082 0.4349 -0.1350 0.036 Uiso 1 1 calc R . .
H16B H 0.8139 0.3389 -0.0630 0.036 Uiso 1 1 calc R . .
H16C H 0.9474 0.4208 -0.0844 0.036 Uiso 1 1 calc R . .
C13 C 0.6887(2) 0.5027(2) 0.02321(13) 0.0199(4) Uani 1 1 d . A .
H13 H 0.6484 0.4214 0.0261 0.024 Uiso 1 1 calc R . .
C14 C 0.6370(2) 0.5982(2) 0.07096(12) 0.0180(4) Uani 1 1 d . . .
C17 C 0.5208(2) 0.5752(2) 0.12749(14) 0.0237(5) Uani 1 1 d . A .
H17A H 0.5506 0.5995 0.1802 0.036 Uiso 1 1 calc R . .
H17B H 0.4963 0.4858 0.1270 0.036 Uiso 1 1 calc R . .
H17C H 0.4400 0.6252 0.1120 0.036 Uiso 1 1 calc R . .
N2 N 0.7104(2) 0.84359(18) 0.17862(11) 0.0218(4) Uani 1 1 d . A .
N3 N 0.6320(2) 0.93307(17) 0.20859(11) 0.0219(4) Uani 1 1 d . A .
C18 C 0.6742(3) 0.9859(3) 0.28427(14) 0.0333(6) Uani 1 1 d . . .
H18A H 0.7277 1.0628 0.2758 0.050 Uiso 1 1 calc R A .
H18B H 0.7313 0.9246 0.3126 0.050 Uiso 1 1 calc R . .
H18C H 0.5916 1.0054 0.3150 0.050 Uiso 1 1 calc R . .
C19 C 0.2559(5) 0.8330(5) -0.0872(3) 0.0232(10) Uani 0.8644(15) 1 d P A 2
N4 N 0.1742(5) 0.8194(4) -0.1397(3) 0.0310(10) Uani 0.8644(15) 1 d P A 2

loop_
_atom_site_aniso_label
_atom_site_aniso_U_11
_atom_site_aniso_U_22
_atom_site_aniso_U_33
_atom_site_aniso_U_23
_atom_site_aniso_U_13
_atom_site_aniso_U_12
Ag 0.02017(10) 0.01618(9) 0.01963(9) 0.00042(6) -0.00034(6) 0.00189(6)
I 0.0253(16) 0.0212(8) 0.0279(18) 0.0020(10) 0.0020(10) -0.0005(9)
C1 0.0179(10) 0.0155(9) 0.0186(10) 0.0032(8) 0.0022(8) 0.0003(7)
C2 0.0235(11) 0.0151(9) 0.0183(10) 0.0020(8) 0.0032(8) -0.0002(8)
C3 0.0284(12) 0.0188(10) 0.0197(11) 0.0030(8) 0.0080(9) 0.0054(9)
C4 0.0312(13) 0.0251(11) 0.0211(11) 0.0044(9) 0.0066(10) 0.0077(9)
C5 0.0291(13) 0.0411(14) 0.0273(13) 0.0094(11) 0.0089(10) 0.0149(11)
C6 0.0507(17) 0.0319(13) 0.0280(13) 0.0062(11) 0.0150(12) 0.0207(12)
C7 0.0507(17) 0.0222(12) 0.0314(14) 0.0009(10) 0.0188(12) 0.0079(11)
C8 0.0388(14) 0.0207(11) 0.0290(13) -0.0013(10) 0.0127(11) 0.0020(10)
N1 0.0204(9) 0.0161(8) 0.0154(8) -0.0007(7) -0.0001(7) 0.0036(7)
C9 0.0193(10) 0.0179(10) 0.0138(10) -0.0011(8) -0.0020(8) 0.0050(8)
C10 0.0204(11) 0.0192(10) 0.0192(10) 0.0010(8) -0.0010(8) 0.0014(8)
C15 0.0341(14) 0.0204(11) 0.0289(13) -0.0023(9) 0.0108(11) -0.0035(9)
C11 0.0188(11) 0.0227(11) 0.0182(10) 0.0015(8) 0.0040(8) 0.0034(8)
C12 0.0204(11) 0.0211(10) 0.0174(10) -0.0001(8) -0.0018(8) 0.0057(8)
C16 0.0243(12) 0.0220(11) 0.0266(12) -0.0039(9) 0.0045(9) 0.0037(9)
C13 0.0229(11) 0.0179(10) 0.0190(10) -0.0011(8) -0.0002(8) 0.0003(8)
C14 0.0191(10) 0.0209(10) 0.0140(10) 0.0012(8) 0.0002(8) 0.0020(8)
C17 0.0247(12) 0.0245(11) 0.0219(11) 0.0001(9) 0.0054(9) -0.0014(9)
N2 0.0229(10) 0.0247(9) 0.0179(9) -0.0021(7) -0.0001(7) 0.0036(7)
N3 0.0259(10) 0.0227(9) 0.0172(9) -0.0038(7) 0.0025(8) 0.0024(7)
C18 0.0398(15) 0.0401(14) 0.0200(12) -0.0104(10) -0.0041(10) 0.0073(12)
C19 0.021(2) 0.0235(19) 0.025(2) -0.0031(16) -0.0005(16) -0.0011(15)
N4 0.025(2) 0.039(2) 0.028(2) -0.0043(17) -0.0022(14) 0.0010(15)

loop_
_atom_type_symbol
_atom_type_description
_atom_type_scat_dispersion_real
_atom_type_scat_dispersion_imag
_atom_type_scat_source
C C 0.0033 0.0016 'International Tables Vol C Tables 4.2.6.8 and 6.1.1.4'
H H 0.0000 0.0000 'International Tables Vol C Tables 4.2.6.8 and 6.1.1.4'
Ag Ag -0.8971 1.1015 'International Tables Vol C Tables 4.2.6.8 and 6.1.1.4'
I I -0.4742 1.8119 'International Tables Vol C Tables 4.2.6.8 and 6.1.1.4'
N N 0.0061 0.0033 'International Tables Vol C Tables 4.2.6.8 and 6.1.1.4'

loop_
_geom_angle_atom_site_label_1
_geom_angle_atom_site_label_2
_geom_angle_atom_site_label_3
_geom_angle
_geom_angle_site_symmetry_1
_geom_angle_site_symmetry_3
C19 Ag C1 174.22(16) . .
C1 Ag I 172.87(7) . .
N1 C1 C2 101.63(19) . .
N1 C1 Ag 126.18(15) . .
C2 C1 Ag 132.16(16) . .
N3 C2 C1 107.21(18) . .
N3 C2 C3 123.7(2) . .
C1 C2 C3 129.1(2) . .
C4 C3 C8 119.4(2) . .
C4 C3 C2 118.8(2) . .
C8 C3 C2 121.8(2) . .
C3 C4 C5 120.3(2) . .
C3 C4 H4 119.9 . .
C5 C4 H4 119.9 . .
C6 C5 C4 119.6(3) . .
C6 C5 H5 120.2 . .
C4 C5 H5 120.2 . .
C7 C6 C5 120.7(2) . .
C7 C6 H6 119.6 . .
C5 C6 H6 119.6 . .
C6 C7 C8 120.2(3) . .
C6 C7 H7 119.9 . .
C8 C7 H7 119.9 . .
C7 C8 C3 119.7(3) . .
C7 C8 H8 120.1 . .
C3 C8 H8 120.1 . .
N2 N1 C1 115.70(17) . .
N2 N1 C9 117.68(17) . .
C1 N1 C9 126.57(18) . .
C10 C9 C14 123.71(19) . .
C10 C9 N1 119.15(19) . .
C14 C9 N1 117.14(18) . .
C9 C10 C11 116.9(2) . .
C9 C10 C15 121.82(19) . .
C11 C10 C15 121.2(2) . .
C10 C15 H15A 109.5 . .
C10 C15 H15B 109.5 . .
H15A C15 H15B 109.5 . .
C10 C15 H15C 109.5 . .
H15A C15 H15C 109.5 . .
H15B C15 H15C 109.5 . .
C12 C11 C10 121.9(2) . .
C12 C11 H11 119.0 . .
C10 C11 H11 119.0 . .
C11 C12 C13 118.60(19) . .
C11 C12 C16 120.4(2) . .
C13 C12 C16 121.0(2) . .
C12 C16 H16A 109.5 . .
C12 C16 H16B 109.5 . .
H16A C16 H16B 109.5 . .
C12 C16 H16C 109.5 . .
H16A C16 H16C 109.5 . .
H16B C16 H16C 109.5 . .
C12 C13 C14 122.1(2) . .
C12 C13 H13 119.0 . .
C14 C13 H13 119.0 . .
C9 C14 C13 116.67(19) . .
C9 C14 C17 121.48(19) . .
C13 C14 C17 121.8(2) . .
C14 C17 H17A 109.5 . .
C14 C17 H17B 109.5 . .
H17A C17 H17B 109.5 . .
C14 C17 H17C 109.5 . .
H17A C17 H17C 109.5 . .
H17B C17 H17C 109.5 . .
N3 N2 N1 102.73(18) . .
N2 N3 C2 112.73(18) . .
N2 N3 C18 117.5(2) . .
C2 N3 C18 129.73(19) . .
N3 C18 H18A 109.5 . .
N3 C18 H18B 109.5 . .
H18A C18 H18B 109.5 . .
N3 C18 H18C 109.5 . .
H18A C18 H18C 109.5 . .
H18B C18 H18C 109.5 . .
N4 C19 Ag 177.5(5) . .

loop_
_geom_bond_atom_site_label_1
_geom_bond_atom_site_label_2
_geom_bond_distance
_geom_bond_site_symmetry_2
Ag C19 2.037(5) .
Ag C1 2.091(2) .
Ag I 2.636(2) .
C1 N1 1.372(3) .
C1 C2 1.390(3) .
C2 N3 1.361(3) .
C2 C3 1.474(3) .
C3 C4 1.390(3) .
C3 C8 1.405(3) .
C4 C5 1.398(3) .
C4 H4 0.9500 .
C5 C6 1.384(4) .
C5 H5 0.9500 .
C6 C7 1.378(4) .
C6 H6 0.9500 .
C7 C8 1.391(3) .
C7 H7 0.9500 .
C8 H8 0.9500 .
N1 N2 1.328(3) .
N1 C9 1.447(3) .
C9 C10 1.392(3) .
C9 C14 1.398(3) .
C10 C11 1.398(3) .
C10 C15 1.504(3) .
C15 H15A 0.9800 .
C15 H15B 0.9800 .
C15 H15C 0.9800 .
C11 C12 1.393(3) .
C11 H11 0.9500 .
C12 C13 1.393(3) .
C12 C16 1.508(3) .
C16 H16A 0.9800 .
C16 H16B 0.9800 .
C16 H16C 0.9800 .
C13 C14 1.398(3) .
C13 H13 0.9500 .
C14 C17 1.506(3) .
C17 H17A 0.9800 .
C17 H17B 0.9800 .
C17 H17C 0.9800 .
N2 N3 1.322(3) .
N3 C18 1.467(3) .
C18 H18A 0.9800 .
C18 H18B 0.9800 .
C18 H18C 0.9800 .
C19 N4 1.201(7) .

loop_
_geom_torsion_atom_site_label_1
_geom_torsion_atom_site_label_2
_geom_torsion_atom_site_label_3
_geom_torsion_atom_site_label_4
_geom_torsion
_geom_torsion_site_symmetry_1
_geom_torsion_site_symmetry_2
_geom_torsion_site_symmetry_3
_geom_torsion_site_symmetry_4
N1 C1 C2 N3 -0.2(2) . . . .
Ag C1 C2 N3 177.97(15) . . . .
N1 C1 C2 C3 179.4(2) . . . .
Ag C1 C2 C3 -2.4(3) . . . .
N3 C2 C3 C4 -137.6(2) . . . .
C1 C2 C3 C4 42.9(3) . . . .
N3 C2 C3 C8 44.0(3) . . . .
C1 C2 C3 C8 -135.6(3) . . . .
C8 C3 C4 C5 -1.3(3) . . . .
C2 C3 C4 C5 -179.8(2) . . . .
C3 C4 C5 C6 0.4(4) . . . .
C4 C5 C6 C7 0.5(4) . . . .
C5 C6 C7 C8 -0.4(4) . . . .
C6 C7 C8 C3 -0.5(4) . . . .
C4 C3 C8 C7 1.4(4) . . . .
C2 C3 C8 C7 179.8(2) . . . .
C2 C1 N1 N2 0.0(2) . . . .
Ag C1 N1 N2 -178.37(14) . . . .
C2 C1 N1 C9 177.33(19) . . . .
Ag C1 N1 C9 -1.0(3) . . . .
N2 N1 C9 C10 -80.1(2) . . . .
C1 N1 C9 C10 102.6(3) . . . .
N2 N1 C9 C14 99.4(2) . . . .
C1 N1 C9 C14 -77.9(3) . . . .
C14 C9 C10 C11 3.1(3) . . . .
N1 C9 C10 C11 -177.4(2) . . . .
C14 C9 C10 C15 -175.3(2) . . . .
N1 C9 C10 C15 4.2(3) . . . .
C9 C10 C11 C12 -0.6(3) . . . .
C15 C10 C11 C12 177.8(2) . . . .
C10 C11 C12 C13 -2.2(3) . . . .
C10 C11 C12 C16 177.2(2) . . . .
C11 C12 C13 C14 2.8(3) . . . .
C16 C12 C13 C14 -176.6(2) . . . .
C10 C9 C14 C13 -2.5(3) . . . .
N1 C9 C14 C13 178.00(19) . . . .
C10 C9 C14 C17 176.1(2) . . . .
N1 C9 C14 C17 -3.4(3) . . . .
C12 C13 C14 C9 -0.6(3) . . . .
C12 C13 C14 C17 -179.1(2) . . . .
C1 N1 N2 N3 0.3(2) . . . .
C9 N1 N2 N3 -177.33(18) . . . .
N1 N2 N3 C2 -0.4(2) . . . .
N1 N2 N3 C18 179.52(19) . . . .
C1 C2 N3 N2 0.4(2) . . . .
C3 C2 N3 N2 -179.2(2) . . . .
C1 C2 N3 C18 -179.5(2) . . . .
C3 C2 N3 C18 0.9(4) . . . .
